data_4109045
loop_
_publ_author_name
'Wen-Guo Wang'
'Ai-Ju Zhou'
'Wei-Xiong Zhang'
'Ming-Liang Tong'
'Xiao-Ming Chen'
'Motohiro Nakano'
'Christopher C. Beedle'
'David N. Hendrickson'

_publ_section_title
;
 Giant Heterometallic Cu17Mn28 Cluster with Td Symmetry and High-Spin
 Ground State
;
_journal_name_full 'Journal of the American Chemical Society'
_journal_page_first 1014
_journal_page_last 1015
_journal_paper_doi 10.1021/ja065707l
_journal_volume 129
_journal_year 2007
_chemical_formula_sum 'C78 H230 Cu17 Mn28 N12 O128'
_chemical_formula_weight 6003.24
_chemical_name_systematic
; 
 ? 
;
_space_group_IT_number 217
_symmetry_cell_setting cubic
_symmetry_space_group_name_Hall 'I -4 2 3'
_symmetry_space_group_name_H-M 'I -4 3 m'
_atom_sites_solution_hydrogens geom
_atom_sites_solution_primary direct
_atom_sites_solution_secondary difmap
_audit_creation_method SHELXL-97
_cell_angle_alpha 90.00
_cell_angle_beta 90.00
_cell_angle_gamma 90.00
_cell_formula_units_Z 2
_cell_length_a 20.3441(9)
_cell_length_b 20.3441(9)
_cell_length_c 20.3441(9)
_cell_measurement_temperature 123(2)
_cell_volume 8420.1(6)
_computing_cell_refinement 'SAINT-PLUS, Ver. 6.0, 1997'
_computing_data_collection 'SMART, 1998.'
_computing_data_reduction 'SAINT-PLUS, Ver. 6.0, 1997'
_computing_molecular_graphics 'XP, Ver. 6.10, Bruker AXS Inc., 2000'
_computing_publication_material 'SHELXTL-Bruker AXS Inc., 1998'
_computing_structure_refinement 'SHELXL-97 (Sheldrick, 1997)'
_computing_structure_solution 'SHELXS-97 (Sheldrick, 1990)'
_diffrn_ambient_temperature 123(2)
_diffrn_measured_fraction_theta_full 0.983
_diffrn_measured_fraction_theta_max 0.983
_diffrn_measurement_device_type 'CCD area detector'
_diffrn_measurement_method 'phi and omega scans'
_diffrn_radiation_monochromator graphite
_diffrn_radiation_source 'fine-focus sealed tube'
_diffrn_radiation_type MoK\a
_diffrn_radiation_wavelength 0.71073
_diffrn_reflns_av_R_equivalents 0.0535
_diffrn_reflns_av_sigmaI/netI 0.0198
_diffrn_reflns_limit_h_max 26
_diffrn_reflns_limit_h_min -26
_diffrn_reflns_limit_k_max 26
_diffrn_reflns_limit_k_min -26
_diffrn_reflns_limit_l_max 26
_diffrn_reflns_limit_l_min -26
_diffrn_reflns_number 46387
_diffrn_reflns_theta_full 27.91
_diffrn_reflns_theta_max 27.91
_diffrn_reflns_theta_min 2.00
_diffrn_standards_decay_% 0
_diffrn_standards_interval_count 0
_diffrn_standards_interval_time 0
_diffrn_standards_number 0
_exptl_absorpt_coefficient_mu 4.229
_exptl_absorpt_correction_T_max 0.6511
_exptl_absorpt_correction_T_min 0.6157
_exptl_absorpt_correction_type multi-scan
_exptl_absorpt_process_details 'SADABS (Bruker, 2002)'
_exptl_crystal_density_diffrn 2.368
_exptl_crystal_F_000 5998
_exptl_crystal_size_max 0.13
_exptl_crystal_size_mid 0.12
_exptl_crystal_size_min 0.11
_refine_diff_density_max 1.077
_refine_diff_density_min -1.366
_refine_diff_density_rms 0.148
_refine_ls_abs_structure_details 'Flack H D (1983), Acta Cryst. A39, 876-881'
_refine_ls_abs_structure_Flack 0.04(5)
_refine_ls_extinction_method none
_refine_ls_goodness_of_fit_ref 1.087
_refine_ls_hydrogen_treatment mixed
_refine_ls_matrix_type full
_refine_ls_number_parameters 126
_refine_ls_number_reflns 1837
_refine_ls_number_restraints 33
_refine_ls_restrained_S_all 1.310
_refine_ls_R_factor_all 0.0481
_refine_ls_R_factor_gt 0.0456
_refine_ls_shift/su_max 0.000
_refine_ls_shift/su_mean 0.000
_refine_ls_structure_factor_coef Fsqd
_refine_ls_weighting_details 'calc w=1/[\s^2^(Fo^2^)+(0.0690P)^2^+68.8300P] where P=(Fo^2^+2Fc^2^)/3'
_refine_ls_weighting_scheme calc
_refine_ls_wR_factor_gt 0.1178
_refine_ls_wR_factor_ref 0.1195
_reflns_number_gt 1758
_reflns_number_total 1837
_reflns_threshold_expression >2sigma(I)
_cod_data_source_file ja065707lsi20060807_124923.cif
_cod_data_source_block mnm
_cod_database_code 4109045

loop_
_symmetry_equiv_pos_as_xyz
'x, y, z'
'y, -x, -z'
'-x, -y, z'
'-y, x, -z'
'x, -y, -z'
'-y, -x, z'
'-x, y, -z'
'y, x, z'
'z, x, y'
'x, -z, -y'
'-z, -x, y'
'-x, z, -y'
'z, -x, -y'
'-x, -z, y'
'-z, x, -y'
'x, z, y'
'y, z, x'
'z, y, x'
'z, -y, -x'
'-z, -y, x'
'-z, y, -x'
'y, -z, -x'
'-y, -z, x'
'-y, z, -x'
'x+1/2, y+1/2, z+1/2'
'y+1/2, -x+1/2, -z+1/2'
'-x+1/2, -y+1/2, z+1/2'
'-y+1/2, x+1/2, -z+1/2'
'x+1/2, -y+1/2, -z+1/2'
'-y+1/2, -x+1/2, z+1/2'
'-x+1/2, y+1/2, -z+1/2'
'y+1/2, x+1/2, z+1/2'
'z+1/2, x+1/2, y+1/2'
'x+1/2, -z+1/2, -y+1/2'
'-z+1/2, -x+1/2, y+1/2'
'-x+1/2, z+1/2, -y+1/2'
'z+1/2, -x+1/2, -y+1/2'
'-x+1/2, -z+1/2, y+1/2'
'-z+1/2, x+1/2, -y+1/2'
'x+1/2, z+1/2, y+1/2'
'y+1/2, z+1/2, x+1/2'
'z+1/2, y+1/2, x+1/2'
'z+1/2, -y+1/2, -x+1/2'
'-z+1/2, -y+1/2, x+1/2'
'-z+1/2, y+1/2, -x+1/2'
'y+1/2, -z+1/2, -x+1/2'
'-y+1/2, -z+1/2, x+1/2'
'-y+1/2, z+1/2, -x+1/2'

loop_
_atom_site_label
_atom_site_type_symbol
_atom_site_fract_x
_atom_site_fract_y
_atom_site_fract_z
_atom_site_U_iso_or_equiv
_atom_site_adp_type
_atom_site_occupancy
_atom_site_symmetry_multiplicity
_atom_site_calc_flag
_atom_site_refinement_flags
Cu1 Cu 0.0000 0.0000 0.0000 0.0110(7) Uani 1 24 d S
Cu2 Cu -0.10423(7) 0.10423(7) 0.10423(7) 0.0297(6) Uani 1 6 d S
Cu3 Cu 0.01900(5) 0.20559(4) 0.20559(4) 0.0180(3) Uani 1 2 d S
Mn1 Mn 0.04948(5) 0.15077(6) 0.04948(5) 0.0131(3) Uani 1 2 d S
Mn2 Mn -0.05029(5) 0.25985(7) 0.05029(5) 0.0189(3) Uani 1 2 d S
Mn3 Mn 0.16166(6) 0.16166(6) 0.16166(6) 0.0145(5) Uani 1 6 d S
O1 O 0.0560(3) 0.0560(3) 0.0560(3) 0.017(2) Uani 1 6 d S
O2 O -0.0434(2) 0.1511(3) 0.0434(2) 0.0147(13) Uani 1 2 d S
O3 O 0.0446(2) 0.2436(3) 0.0446(2) 0.0197(13) Uani 1 2 d S
O4 O 0.0502(3) 0.1427(2) 0.1427(2) 0.0153(13) Uani 1 2 d S
O5 O 0.1107(5) 0.2230(3) 0.2230(3) 0.090(4) Uani 1 2 d SU
O6 O -0.0467(3) 0.1447(3) 0.2615(3) 0.0324(13) Uani 1 1 d .
O7 O -0.0386(3) 0.3639(4) 0.0386(3) 0.045(2) Uani 1 2 d S
O1W O -0.1606(4) 0.1606(4) 0.1606(4) 0.061(5) Uani 1 6 d S
H1W H -0.1390 0.1652 0.1962 0.073 Uiso 0.33 1 d PR
N1 N -0.0012(4) 0.2732(3) 0.2732(3) 0.0216(16) Uani 1 2 d S
C1 C 0.0618(8) 0.2975(6) 0.2975(6) 0.081(5) Uani 1 2 d SU
H1 H 0.0633 0.2903 0.3450 0.097 Uiso 1 1 d R
C2 C 0.1196(4) 0.2690(3) 0.2690(3) 0.0205(17) Uani 1 2 d S
H2 H 0.1452 0.3037 0.2504 0.025 Uiso 1 1 d R
C3 C -0.0375(8) 0.2409(5) 0.3245(5) 0.078(4) Uani 1 1 d U
H3A H -0.0103 0.2441 0.3648 0.094 Uiso 1 1 calc R
H3B H -0.0772 0.2680 0.3325 0.094 Uiso 1 1 calc R
C4 C -0.0584(6) 0.1776(5) 0.3208(5) 0.058(3) Uani 1 1 d .
H4A H -0.1063 0.1769 0.3294 0.069 Uiso 1 1 calc R
H4B H -0.0370 0.1524 0.3566 0.069 Uiso 1 1 calc R
C5 C 0.0000 0.3926(7) 0.0000 0.032(3) Uani 1 4 d SU
H5 H 0.0000 0.4393 0.0000 0.038 Uiso 1 4 calc SR
O2W O 0.1159(2) 0.3361(3) 0.1159(2) 0.0353(19) Uani 1 2 d SD
H2WA H 0.0916 0.3126 0.0916 0.042 Uiso 1 2 d SRD
H2WB H 0.1087 0.3274 0.1564 0.042 Uiso 0.50 1 d PRD
O3W O 0.1023(2) 0.4690(3) 0.1023(2) 0.085(4) Uani 1 2 d SRD
H3WA H 0.1065 0.4277 0.1065 0.102 Uiso 1 2 d SRD
H3WB H 0.1352 0.4933 0.0940 0.102 Uiso 0.50 1 d PRD
O4W O 0.0000 0.5000 0.1841(14) 0.186(11) Uani 1 2 d SD
H4WA H 0.0103 0.4969 0.2244 0.223 Uiso 0.50 1 d PRD
H4WB H -0.0317 0.5098 0.1587 0.223 Uiso 0.50 1 d PRD

loop_
_atom_site_aniso_label
_atom_site_aniso_U_11
_atom_site_aniso_U_22
_atom_site_aniso_U_33
_atom_site_aniso_U_23
_atom_site_aniso_U_13
_atom_site_aniso_U_12
Cu1 0.0110(7) 0.0110(7) 0.0110(7) 0.000 0.000 0.000
Cu2 0.0297(6) 0.0297(6) 0.0297(6) 0.0002(5) -0.0002(5) -0.0002(5)
Cu3 0.0148(5) 0.0196(4) 0.0196(4) -0.0086(4) 0.0001(3) 0.0001(3)
Mn1 0.0137(4) 0.0119(6) 0.0137(4) -0.0001(3) -0.0017(5) -0.0001(3)
Mn2 0.0208(5) 0.0151(6) 0.0208(5) -0.0044(4) -0.0057(6) 0.0044(4)
Mn3 0.0145(5) 0.0145(5) 0.0145(5) -0.0010(5) -0.0010(5) -0.0010(5)
O1 0.017(2) 0.017(2) 0.017(2) -0.001(2) -0.001(2) -0.001(2)
O2 0.0142(18) 0.016(3) 0.0142(18) -0.0034(17) 0.001(2) 0.0034(17)
O3 0.0212(19) 0.017(3) 0.0212(19) 0.0001(17) -0.008(3) 0.0001(17)
O4 0.015(3) 0.0154(18) 0.0154(18) -0.003(2) -0.0015(17) -0.0015(17)
O5 0.029(4) 0.121(6) 0.121(6) -0.105(7) 0.000(3) 0.000(3)
O6 0.046(3) 0.023(2) 0.028(3) -0.010(2) 0.009(3) -0.005(2)
O7 0.058(4) 0.019(4) 0.058(4) -0.006(3) 0.003(5) 0.006(3)
O1W 0.061(5) 0.061(5) 0.061(5) -0.020(4) 0.020(4) 0.020(4)
N1 0.017(3) 0.024(2) 0.024(2) -0.010(3) 0.002(2) 0.002(2)
C1 0.044(7) 0.099(7) 0.099(7) -0.057(8) -0.001(4) -0.001(4)
C2 0.017(4) 0.022(3) 0.022(3) -0.002(4) -0.004(2) -0.004(2)
C3 0.137(9) 0.049(5) 0.049(5) -0.022(5) 0.055(6) -0.032(6)
C4 0.080(7) 0.037(5) 0.057(6) -0.033(4) 0.050(6) -0.020(5)
C5 0.041(5) 0.014(6) 0.041(5) 0.000 -0.015(6) 0.000
O2W 0.035(3) 0.036(4) 0.035(3) -0.006(2) -0.011(4) -0.006(2)
O3W 0.104(7) 0.047(7) 0.104(7) -0.009(4) -0.038(9) -0.009(4)
O4W 0.15(2) 0.24(3) 0.17(2) 0.000 0.000 0.07(2)

loop_
_atom_type_symbol
_atom_type_description
_atom_type_scat_dispersion_real
_atom_type_scat_dispersion_imag
_atom_type_scat_source
C C 0.0033 0.0016 'International Tables Vol C Tables 4.2.6.8 and 6.1.1.4'
H H 0.0000 0.0000 'International Tables Vol C Tables 4.2.6.8 and 6.1.1.4'
N N 0.0061 0.0033 'International Tables Vol C Tables 4.2.6.8 and 6.1.1.4'
O O 0.0106 0.0060 'International Tables Vol C Tables 4.2.6.8 and 6.1.1.4'
Mn Mn 0.3368 0.7283 'International Tables Vol C Tables 4.2.6.8 and 6.1.1.4'
Cu Cu 0.3201 1.2651 'International Tables Vol C Tables 4.2.6.8 and 6.1.1.4'

loop_
_geom_angle_atom_site_label_1
_geom_angle_atom_site_label_2
_geom_angle_atom_site_label_3
_geom_angle
_geom_angle_site_symmetry_1
_geom_angle_site_symmetry_3
O1 Cu1 O1 109.5 . 2
O1 Cu1 O1 109.5 . 4
O1 Cu1 O1 109.5 2 4
O1 Cu1 O1 109.5 . 3
O1 Cu1 O1 109.5 2 3
O1 Cu1 O1 109.5 4 3
O1W Cu2 O2 116.14(18) . 11
O1W Cu2 O2 116.14(18) . 6
O2 Cu2 O2 102.1(2) 11 6
O1W Cu2 O2 116.14(18) . .
O2 Cu2 O2 102.1(2) 11 .
O2 Cu2 O2 102.1(2) 6 .
O4 Cu3 O5 85.7(3) . .
O4 Cu3 N1 172.6(3) . .
O5 Cu3 N1 86.9(4) . .
O4 Cu3 O6 100.04(19) . .
O5 Cu3 O6 127.58(17) . .
N1 Cu3 O6 84.5(2) . .
O4 Cu3 O6 100.04(19) . 16
O5 Cu3 O6 127.58(17) . 16
N1 Cu3 O6 84.5(2) . 16
O6 Cu3 O6 102.9(3) . 16
O2 Mn1 O2 82.5(3) . 7
O2 Mn1 O3 86.6(2) . .
O2 Mn1 O3 86.6(2) 7 .
O2 Mn1 O4 174.2(2) . 17
O2 Mn1 O4 94.2(3) 7 17
O3 Mn1 O4 98.0(2) . 17
O2 Mn1 O4 94.2(3) . .
O2 Mn1 O4 174.2(2) 7 .
O3 Mn1 O4 98.0(2) . .
O4 Mn1 O4 88.7(4) 17 .
O2 Mn1 O1 94.4(3) . .
O2 Mn1 O1 94.4(3) 7 .
O3 Mn1 O1 178.7(4) . .
O4 Mn1 O1 81.1(3) 17 .
O4 Mn1 O1 81.1(3) . .
O2 Mn1 Mn1 41.27(15) . 7
O2 Mn1 Mn1 41.27(15) 7 7
O3 Mn1 Mn1 85.7(2) . 7
O4 Mn1 Mn1 135.21(19) 17 7
O4 Mn1 Mn1 135.21(19) . 7
O1 Mn1 Mn1 95.6(3) . 7
O2 Mn1 Mn1 135.09(19) . 8
O2 Mn1 Mn1 92.79(18) 7 8
O3 Mn1 Mn1 137.93(13) . 8
O4 Mn1 Mn1 40.03(15) 17 8
O4 Mn1 Mn1 86.19(18) . 8
O1 Mn1 Mn1 41.19(18) . 8
Mn1 Mn1 Mn1 120.0 7 8
O2 Mn1 Mn1 92.79(18) . 9
O2 Mn1 Mn1 135.09(19) 7 9
O3 Mn1 Mn1 137.93(13) . 9
O4 Mn1 Mn1 86.19(18) 17 9
O4 Mn1 Mn1 40.03(15) . 9
O1 Mn1 Mn1 41.19(18) . 9
Mn1 Mn1 Mn1 120.0 7 9
Mn1 Mn1 Mn1 60.0 8 9
O2 Mn1 Mn2 47.48(19) . .
O2 Mn1 Mn2 87.64(18) 7 .
O3 Mn1 Mn2 39.55(13) . .
O4 Mn1 Mn2 137.41(16) 17 .
O4 Mn1 Mn2 93.64(18) . .
O1 Mn1 Mn2 141.31(18) . .
Mn1 Mn1 Mn2 61.75(3) 7 .
Mn1 Mn1 Mn2 177.43(3) 8 .
Mn1 Mn1 Mn2 121.19(3) 9 .
O2 Mn1 Mn2 87.64(18) . 7
O2 Mn1 Mn2 47.48(19) 7 7
O3 Mn1 Mn2 39.55(13) . 7
O4 Mn1 Mn2 93.64(18) 17 7
O4 Mn1 Mn2 137.41(16) . 7
O1 Mn1 Mn2 141.31(18) . 7
Mn1 Mn1 Mn2 61.75(3) 7 7
Mn1 Mn1 Mn2 121.19(3) 8 7
Mn1 Mn1 Mn2 177.43(3) 9 7
Mn2 Mn1 Mn2 57.51(6) . 7
O2 Mn1 Mn3 138.56(15) . .
O2 Mn1 Mn3 138.56(15) 7 .
O3 Mn1 Mn3 90.3(2) . .
O4 Mn1 Mn3 45.41(19) 17 .
O4 Mn1 Mn3 45.41(19) . .
O1 Mn1 Mn3 88.3(3) . .
Mn1 Mn1 Mn3 176.07(3) 7 .
Mn1 Mn1 Mn3 63.23(3) 8 .
Mn1 Mn1 Mn3 63.23(3) 9 .
Mn2 Mn1 Mn3 114.94(4) . .
Mn2 Mn1 Mn3 114.94(4) 7 .
O6 Mn2 O6 94.3(4) 16 24
O6 Mn2 O3 169.7(3) 16 7
O6 Mn2 O3 91.4(2) 24 7
O6 Mn2 O3 91.4(2) 16 .
O6 Mn2 O3 169.7(3) 24 .
O3 Mn2 O3 81.7(3) 7 .
O6 Mn2 O7 95.1(3) 16 .
O6 Mn2 O7 95.1(3) 24 .
O3 Mn2 O7 92.9(3) 7 .
O3 Mn2 O7 92.9(3) . .
O6 Mn2 O2 94.4(2) 16 .
O6 Mn2 O2 94.4(2) 24 .
O3 Mn2 O2 76.5(2) 7 .
O3 Mn2 O2 76.5(2) . .
O7 Mn2 O2 165.9(3) . .
O6 Mn2 Mn2 132.82(19) 16 7
O6 Mn2 Mn2 132.82(19) 24 7
O3 Mn2 Mn2 42.48(14) 7 7
O3 Mn2 Mn2 42.48(14) . 7
O7 Mn2 Mn2 81.0(3) . 7
O2 Mn2 Mn2 84.90(18) . 7
O6 Mn2 Mn1 133.37(18) 16 7
O6 Mn2 Mn1 89.56(18) 24 7
O3 Mn2 Mn1 37.95(19) 7 7
O3 Mn2 Mn1 80.25(18) . 7
O7 Mn2 Mn1 130.8(2) . 7
O2 Mn2 Mn1 38.94(12) . 7
Mn2 Mn2 Mn1 61.24(3) 7 7
O6 Mn2 Mn1 89.56(18) 16 .
O6 Mn2 Mn1 133.37(18) 24 .
O3 Mn2 Mn1 80.25(18) 7 .
O3 Mn2 Mn1 37.95(19) . .
O7 Mn2 Mn1 130.8(2) . .
O2 Mn2 Mn1 38.94(12) . .
Mn2 Mn2 Mn1 61.24(3) 7 .
Mn1 Mn2 Mn1 56.51(5) 7 .
O5 Mn3 O5 104.2(3) 17 8
O5 Mn3 O5 104.2(3) 17 .
O5 Mn3 O5 104.2(3) 8 .
O5 Mn3 O4 127.58(19) 17 .
O5 Mn3 O4 127.58(19) 8 .
O5 Mn3 O4 73.1(3) . .
O5 Mn3 O4 73.1(3) 17 17
O5 Mn3 O4 127.58(19) 8 17
O5 Mn3 O4 127.58(19) . 17
O4 Mn3 O4 69.5(3) . 17
O5 Mn3 O4 127.58(19) 17 8
O5 Mn3 O4 73.1(3) 8 8
O5 Mn3 O4 127.58(19) . 8
O4 Mn3 O4 69.5(3) . 8
O4 Mn3 O4 69.5(3) 17 8
O5 Mn3 Mn1 96.6(2) 17 .
O5 Mn3 Mn1 145.6(3) 8 .
O5 Mn3 Mn1 96.6(2) . .
O4 Mn3 Mn1 35.51(10) . .
O4 Mn3 Mn1 35.51(10) 17 .
O4 Mn3 Mn1 72.52(17) 8 .
O5 Mn3 Mn1 96.6(2) 17 8
O5 Mn3 Mn1 96.6(2) 8 8
O5 Mn3 Mn1 145.6(3) . 8
O4 Mn3 Mn1 72.52(17) . 8
O4 Mn3 Mn1 35.51(10) 17 8
O4 Mn3 Mn1 35.51(10) 8 8
Mn1 Mn3 Mn1 53.54(5) . 8
O5 Mn3 Mn1 145.6(3) 17 9
O5 Mn3 Mn1 96.6(2) 8 9
O5 Mn3 Mn1 96.6(2) . 9
O4 Mn3 Mn1 35.51(10) . 9
O4 Mn3 Mn1 72.52(17) 17 9
O4 Mn3 Mn1 35.51(10) 8 9
Mn1 Mn3 Mn1 53.54(5) . 9
Mn1 Mn3 Mn1 53.54(5) 8 9
Mn1 O1 Mn1 97.6(4) 8 .
Mn1 O1 Mn1 97.6(4) 8 9
Mn1 O1 Mn1 97.6(4) . 9
Mn1 O1 Cu1 119.7(3) 8 .
Mn1 O1 Cu1 119.7(3) . .
Mn1 O1 Cu1 119.7(3) 9 .
Mn1 O2 Mn1 97.5(3) 7 .
Mn1 O2 Cu2 125.3(2) 7 .
Mn1 O2 Cu2 125.3(2) . .
Mn1 O2 Mn2 93.6(2) 7 .
Mn1 O2 Mn2 93.6(2) . .
Cu2 O2 Mn2 113.5(3) . .
Mn1 O3 Mn2 102.5(2) . 7
Mn1 O3 Mn2 102.5(2) . .
Mn2 O3 Mn2 95.0(3) 7 .
Mn1 O4 Mn1 99.9(3) 9 .
Mn1 O4 Cu3 127.19(18) 9 .
Mn1 O4 Cu3 127.19(18) . .
Mn1 O4 Mn3 99.1(2) 9 .
Mn1 O4 Mn3 99.1(2) . .
Cu3 O4 Mn3 95.8(3) . .
C2 O5 Cu3 112.7(7) . .
C2 O5 Mn3 141.8(7) . .
Cu3 O5 Mn3 105.4(4) . .
C4 O6 Mn2 119.0(5) . 11
C4 O6 Cu3 106.7(5) . .
Mn2 O6 Cu3 126.2(3) 11 .
C5 O7 Mn2 126.7(8) . .
Cu2 O1W H1W 104.9 . .
C3 N1 C3 113.5(14) . 16
C3 N1 C1 111.2(8) . .
C3 N1 C1 111.2(8) 16 .
C3 N1 Cu3 106.9(5) . .
C3 N1 Cu3 106.9(5) 16 .
C1 N1 Cu3 106.7(8) . .
C2 C1 N1 116.5(12) . .
C2 C1 H1 108.4 . .
N1 C1 H1 108.0 . .
O5 C2 C1 117.2(10) . .
O5 C2 H2 108.3 . .
C1 C2 H2 108.0 . .
C4 C3 N1 123.7(9) . .
C4 C3 H3A 106.4 . .
N1 C3 H3A 106.4 . .
C4 C3 H3B 106.4 . .
N1 C3 H3B 106.4 . .
H3A C3 H3B 106.5 . .
C3 C4 O6 116.5(8) . .
C3 C4 H4A 108.2 . .
O6 C4 H4A 108.2 . .
C3 C4 H4B 108.2 . .
O6 C4 H4B 108.2 . .
H4A C4 H4B 107.3 . .
O7 C5 O7 124.6(14) 7 .
O7 C5 H5 117.7 7 .
O7 C5 H5 117.7 . .
H2WA O2W H2WB 110.2 . .
H3WA O3W H3WB 121.2 . .
H4WA O4W H4WB 142.3 . .

loop_
_geom_bond_atom_site_label_1
_geom_bond_atom_site_label_2
_geom_bond_distance
_geom_bond_site_symmetry_2
Cu1 O1 1.975(11) .
Cu1 O1 1.975(11) 2
Cu1 O1 1.975(11) 4
Cu1 O1 1.975(11) 3
Cu2 O1W 1.985(15) .
Cu2 O2 1.993(7) 11
Cu2 O2 1.993(7) 6
Cu2 O2 1.993(7) .
Cu3 O4 1.918(7) .
Cu3 O5 1.932(9) .
Cu3 N1 1.989(7) .
Cu3 O6 2.147(6) .
Cu3 O6 2.147(6) 16
Mn1 O2 1.894(4) .
Mn1 O2 1.894(4) 7
Mn1 O3 1.894(7) .
Mn1 O4 1.903(4) 17
Mn1 O4 1.903(4) .
Mn1 O1 1.936(5) .
Mn1 Mn1 2.847(3) 7
Mn1 Mn1 2.914(2) 8
Mn1 Mn1 2.914(2) 9
Mn1 Mn2 3.0075(19) .
Mn1 Mn2 3.0075(19) 7
Mn1 Mn3 3.235(2) .
Mn2 O6 1.923(6) 16
Mn2 O6 1.923(6) 24
Mn2 O3 1.962(4) 7
Mn2 O3 1.962(4) .
Mn2 O7 2.144(8) .
Mn2 O2 2.221(6) .
Mn2 Mn2 2.894(3) 7
Mn2 Mn1 3.0075(19) 7
Mn3 O5 2.046(9) 17
Mn3 O5 2.046(9) 8
Mn3 O5 2.046(9) .
Mn3 O4 2.333(7) .
Mn3 O4 2.333(6) 17
Mn3 O4 2.333(6) 8
Mn3 Mn1 3.235(2) 8
Mn3 Mn1 3.235(2) 9
O1 Mn1 1.936(5) 8
O1 Mn1 1.936(5) 9
O2 Mn1 1.894(4) 7
O3 Mn2 1.962(4) 7
O4 Mn1 1.903(4) 9
O5 C2 1.336(12) .
O6 C4 1.401(10) .
O6 Mn2 1.923(6) 11
O7 C5 1.255(12) .
O1W H1W 0.8516 .
N1 C3 1.438(11) .
N1 C3 1.438(11) 16
N1 C1 1.459(17) .
C1 C2 1.432(18) .
C1 H1 0.9784 .
C2 H2 0.9564 .
C3 C4 1.358(13) .
C3 H3A 0.9900 .
C3 H3B 0.9900 .
C4 H4A 0.9900 .
C4 H4B 0.9900 .
C5 O7 1.255(12) 7
C5 H5 0.9500 .
O2W H2WA 0.8468 .
O2W H2WB 0.8549 .
O3W H3WA 0.8486 .
O3W H3WB 0.8496 .
O4W H4WA 0.8500 .
O4W H4WB 0.8499 .

loop_
_geom_hbond_atom_site_label_D
_geom_hbond_atom_site_label_H
_geom_hbond_atom_site_label_A
_geom_hbond_distance_DH
_geom_hbond_distance_HA
_geom_hbond_distance_DA
_geom_hbond_angle_DHA
_geom_hbond_site_symmetry_A
O1W H1W O6 0.85 2.34 3.112(6) 151.3 .
O2W H2WA O3 0.85 1.95 2.784(9) 168.4 .
O2W H2WB O5 0.85 2.52 3.171(6) 133.7 .
O3W H3WA O2W 0.85 1.88 2.730 179.8 .
O3W H3WB O4W 0.85 2.16 2.738(17) 125.1 18
O4W H4WA O4W 0.85 1.87 2.68(6) 158.4 26_455
O4W H4WB O3W 0.85 1.89 2.738(17) 179.6 3_565
